data_1562120
loop_
_publ_author_name
'Lin, Shengjia'
'Wang, Lucia'
'Sharma, Abhishek'

_publ_section_title
;
 Acrylic boronate: a multifunctional C3 building block for catalytic
 synthesis of rare organoborons and chemoselective heterobifunctional
 ligations.
;
_journal_issue 22
_journal_name_full 'Chemical science'
_journal_page_first 7924
_journal_page_last 7929
_journal_paper_doi 10.1039/d1sc00905b
_journal_volume 12
_journal_year 2021
_chemical_formula_moiety 'C20 H18 B N3 O4'
_chemical_formula_sum 'C20 H18 B N3 O4'
_chemical_formula_weight 375.18
_space_group_crystal_system monoclinic
_space_group_IT_number 14
_space_group_name_Hall '-P 2ybc'
_space_group_name_H-M_alt 'P 1 21/c 1'
_atom_sites_solution_hydrogens geom
_atom_sites_solution_primary dual
_audit_creation_date 2020-12-30
_audit_creation_method
;
Olex2 1.2
(compiled 2018.05.29 svn.r3508 for OlexSys, GUI svn.r5506)
;
_audit_update_record
;
2021-02-05 deposited with the CCDC.	2021-04-26 downloaded from the CCDC.
;
_cell_angle_alpha 90
_cell_angle_beta 94.910(11)
_cell_angle_gamma 90
_cell_formula_units_Z 4
_cell_length_a 17.1144(19)
_cell_length_b 9.3148(9)
_cell_length_c 12.0484(17)
_cell_measurement_reflns_used 1006
_cell_measurement_temperature 292.9(5)
_cell_measurement_theta_max 53.8950
_cell_measurement_theta_min 5.0700
_cell_volume 1913.7(4)
_computing_cell_refinement 'CrysAlisPro 1.171.39.46 (Rigaku OD, 2018)'
_computing_data_collection 'CrysAlisPro 1.171.39.46 (Rigaku OD, 2018)'
_computing_data_reduction 'CrysAlisPro 1.171.39.46 (Rigaku OD, 2018)'
_computing_molecular_graphics 'Olex2 (Dolomanov et al., 2009)'
_computing_publication_material 'Olex2 (Dolomanov et al., 2009)'
_computing_structure_refinement 'ShelXL (Sheldrick, 2015)'
_computing_structure_solution 'ShelXT (Sheldrick, 2015)'
_diffrn_ambient_environment air
_diffrn_ambient_temperature 292.9(5)
_diffrn_detector 'CCD plate'
_diffrn_detector_area_resol_mean 8.0549
_diffrn_detector_type EosS2
_diffrn_measured_fraction_theta_full 0.995
_diffrn_measured_fraction_theta_max 0.943
_diffrn_measurement_details
;
List of Runs (angles in degrees, time in seconds):

  # Type    Start    End  Width  t~exp~   \w     \q     \k     \f   Frames
#--------------------------------------------------------------------------
  1  \w    -23.00   7.00   1.00    5.00    --    0.00  77.00   0.00   30
  2  \w    -24.00   7.00   1.00    5.00    --    0.00  57.00 -90.00   31
  3  \w      8.00  45.00   1.00    5.00    --    0.00  77.00   0.00   37
  4  \w     25.00  68.00   1.00    5.00    --    0.00  57.00 -90.00   43
  5  \w   -117.00 -80.00   1.00   20.00    --  -59.50 -94.00-120.00   37
  6  \w    -74.00 -26.00   1.00   20.00    --  -59.50 125.00  90.00   48
  7  \w   -120.00 -93.00   1.00   20.00    --  -59.50 -94.00 -60.00   27
  8  \w   -109.00 -80.00   1.00   20.00    --  -59.50 -94.00-150.00   29
  9  \w    -86.00 -51.00   1.00   20.00    --  -59.50 125.00-180.00   35
 10  \w   -128.00-101.00   1.00   20.00    --  -59.50 -94.00 -90.00   27
 11  \w   -133.00 -86.00   1.00   20.00    --  -59.50 -94.00 -30.00   47
 12  \w    -90.00  14.00   1.00   20.00    --  -59.50  45.00 -90.00  104
 13  \w   -124.00 -81.00   1.00   20.00    --  -59.50 -94.00   0.00   43
 14  \w    100.00 167.00   1.00   20.00    --  119.00  50.00-120.00   67
 15  \w     49.00  87.00   1.00   20.00    --  119.00 -50.00 -60.00   38
 16  \w     69.00 110.00   1.00   20.00    --  119.00-111.00-180.00   41
 17  \w    109.00 134.00   1.00   20.00    --  119.00 111.00 -60.00   25
 18  \w     94.00 174.00   1.00   20.00    --  119.00  50.00 120.00   80
 19  \w     86.00 159.00   1.00   20.00    --  119.00  37.00  30.00   73
 20  \w     93.00 120.00   1.00   20.00    --  119.00  63.00-150.00   27
 21  \w    130.00 155.00   1.00   20.00    --  119.00  63.00-150.00   25
 22  \w     77.00 104.00   1.00   20.00    --  119.00-111.00-150.00   27
 23  \w     50.00 130.00   1.00   20.00    --  119.00 -50.00-150.00   80
 24  \w     48.00 160.00   1.00   20.00    --  119.00 -91.00 -30.00  112
 25  \w     83.00 120.00   1.00   20.00    --  119.00 -77.00-180.00   37
;
_diffrn_measurement_device 'four-circle diffractometer'
_diffrn_measurement_device_type 'SuperNova, Dual, Cu at home/near, EosS2'
_diffrn_measurement_method '\w scans'
_diffrn_orient_matrix_type 'CrysAlisPro convention (1999,Acta A55,543-557)'
_diffrn_orient_matrix_UB_11 -0.0886526000
_diffrn_orient_matrix_UB_12 -0.0230656000
_diffrn_orient_matrix_UB_13 -0.0277861000
_diffrn_orient_matrix_UB_21 -0.0104231000
_diffrn_orient_matrix_UB_22 -0.0197218000
_diffrn_orient_matrix_UB_23 0.1247003000
_diffrn_orient_matrix_UB_31 -0.0140193000
_diffrn_orient_matrix_UB_32 0.1626671000
_diffrn_orient_matrix_UB_33 0.0113535000
_diffrn_radiation_monochromator mirror
_diffrn_radiation_probe x-ray
_diffrn_radiation_type CuK\a
_diffrn_radiation_wavelength 1.54184
_diffrn_reflns_av_R_equivalents 0.0577
_diffrn_reflns_av_unetI/netI 0.0979
_diffrn_reflns_Laue_measured_fraction_full 0.995
_diffrn_reflns_Laue_measured_fraction_max 0.943
_diffrn_reflns_limit_h_max 21
_diffrn_reflns_limit_h_min -19
_diffrn_reflns_limit_k_max 11
_diffrn_reflns_limit_k_min -8
_diffrn_reflns_limit_l_max 14
_diffrn_reflns_limit_l_min -14
_diffrn_reflns_number 7012
_diffrn_reflns_point_group_measured_fraction_full 0.995
_diffrn_reflns_point_group_measured_fraction_max 0.943
_diffrn_reflns_theta_full 67.684
_diffrn_reflns_theta_max 77.216
_diffrn_reflns_theta_min 5.188
_diffrn_source 'micro-focus sealed X-ray tube'
_diffrn_source_type 'SuperNova (Cu) X-ray Source'
_exptl_absorpt_coefficient_mu 0.750
_exptl_absorpt_correction_T_max 1.00000
_exptl_absorpt_correction_T_min 0.10338
_exptl_absorpt_correction_type multi-scan
_exptl_absorpt_process_details
;
CrysAlisPro 1.171.39.46 (Rigaku Oxford Diffraction, 2018)
Empirical absorption correction using spherical harmonics,
 implemented in SCALE3 ABSPACK scaling algorithm.
;
_exptl_crystal_density_diffrn 1.302
_exptl_crystal_description Plate
_exptl_crystal_F_000 784
_exptl_crystal_size_max .15
_exptl_crystal_size_mid .04
_exptl_crystal_size_min .01
_refine_diff_density_max 0.389
_refine_diff_density_min -0.279
_refine_diff_density_rms 0.051
_refine_ls_extinction_coef 0.0009(5)
_refine_ls_extinction_expression Fc^*^=kFc[1+0.001xFc^2^\l^3^/sin(2\q)]^-1/4^
_refine_ls_extinction_method 'SHELXL-2016/4 (Sheldrick 2016)'
_refine_ls_goodness_of_fit_ref 1.017
_refine_ls_hydrogen_treatment constr
_refine_ls_matrix_type full
_refine_ls_number_parameters 255
_refine_ls_number_reflns 3826
_refine_ls_number_restraints 0
_refine_ls_restrained_S_all 1.017
_refine_ls_R_factor_all 0.1838
_refine_ls_R_factor_gt 0.0929
_refine_ls_shift/su_max 0.002
_refine_ls_shift/su_mean 0.000
_refine_ls_structure_factor_coef Fsqd
_refine_ls_weighting_details 'w=1/[\s^2^(Fo^2^)+(0.1157P)^2^+0.1286P] where P=(Fo^2^+2Fc^2^)/3'
_refine_ls_weighting_scheme calc
_refine_ls_wR_factor_gt 0.2320
_refine_ls_wR_factor_ref 0.2818
_reflns_Friedel_coverage 0.000
_reflns_number_gt 1616
_reflns_number_total 3826
_reflns_threshold_expression 'I > 2\s(I)'
_cod_data_source_file d1sc00905b2.cif
_cod_data_source_block exp_4256
_cod_depositor_comments 'Adding full bibliography for 1562119--1562120.cif.'
_cod_database_code 1562120
_shelx_shelxl_version_number 2016/4
_shelx_space_group_comment
;
The symmetry employed for this shelxl refinement is uniquely defined
by the following loop, which should always be used as a source of
symmetry information in preference to the above space-group names.
They are only intended as comments.
;
_reflns_odcompleteness_completeness 99.08
_reflns_odcompleteness_iscentric 1
_reflns_odcompleteness_theta 71.98
_olex2_refinement_description
;
1. Fixed Uiso
 At 1.2 times of:
  All C(H) groups, All C(H,H) groups
 At 1.5 times of:
  All C(H,H,H) groups
2.a Secondary CH2 refined with riding coordinates:
 C00B(H00A,H00B), C00F(H00C,H00D)
2.b Aromatic/amide H refined with riding coordinates:
 C00G(H00G), C00J(H00J), C00K(H00K), C00L(H00L), C00M(H00M), C00N(H00N),
 C00O(H00O), C00P(H00P), C00Q(H00Q), C00R(H00R), C00S(H00S)
2.c Idealised Me refined as rotating group:
 C00H(H00E,H00F,H00H)
;
_olex2_date_sample_data_collection 2020-12-28
_olex2_submission_special_instructions 'No special instructions were received'
_oxdiff_exptl_absorpt_empirical_details
;
Empirical correction (ABSPACK) includes:
- Absorption correction using spherical harmonics
- Frame scaling
;
_oxdiff_exptl_absorpt_empirical_full_max 8.818
_oxdiff_exptl_absorpt_empirical_full_min 0.508

loop_
_space_group_symop_operation_xyz
'x, y, z'
'-x, y+1/2, -z+1/2'
'-x, -y, -z'
'x, -y-1/2, z-1/2'

loop_
_atom_site_label
_atom_site_type_symbol
_atom_site_fract_x
_atom_site_fract_y
_atom_site_fract_z
_atom_site_U_iso_or_equiv
_atom_site_adp_type
_atom_site_occupancy
_atom_site_site_symmetry_order
_atom_site_calc_flag
_atom_site_refinement_flags_posn
_atom_site_refinement_flags_adp
_atom_site_refinement_flags_occupancy
_atom_site_disorder_assembly
_atom_site_disorder_group
O001 O 0.4349(2) 0.2335(4) 0.4781(3) 0.0690(10) Uani 1 1 d . . . . .
O002 O 0.47411(19) 0.3856(4) 0.6339(3) 0.0732(11) Uani 1 1 d . . . . .
N003 N 0.3861(2) 0.1857(4) 0.6540(3) 0.0576(10) Uani 1 1 d . . . . .
O004 O 0.5723(2) 0.3233(4) 0.7586(4) 0.0915(13) Uani 1 1 d . . . . .
O005 O 0.4197(2) 0.0196(5) 0.4007(3) 0.0978(14) Uani 1 1 d . . . . .
N006 N 0.2674(2) 0.3652(4) 0.5028(4) 0.0689(12) Uani 1 1 d . . . . .
N007 N 0.2230(2) 0.4777(4) 0.4612(4) 0.0682(12) Uani 1 1 d . . . . .
C008 C 0.3388(3) 0.4202(5) 0.5325(4) 0.0610(13) Uani 1 1 d . . . . .
C009 C 0.4094(3) 0.0983(6) 0.4762(4) 0.0641(14) Uani 1 1 d . . . . .
C00A C 0.5099(3) 0.2977(6) 0.7093(5) 0.0682(14) Uani 1 1 d . . . . .
C00B C 0.4636(3) 0.1636(6) 0.7214(4) 0.0641(14) Uani 1 1 d . . . . .
H00A H 0.455463 0.146843 0.799056 0.077 Uiso 1 1 calc R . . . .
H00B H 0.490907 0.081582 0.693615 0.077 Uiso 1 1 calc R . . . .
C00C C 0.2311(3) 0.7429(6) 0.4279(5) 0.0703(15) Uani 1 1 d . . . . .
C00D C 0.1445(3) 0.4478(6) 0.4182(6) 0.0768(17) Uani 1 1 d . . . . .
C00E C 0.2648(3) 0.6030(5) 0.4636(5) 0.0695(15) Uani 1 1 d . . . . .
C00F C 0.3674(3) 0.0657(5) 0.5734(4) 0.0702(15) Uani 1 1 d . . . . .
H00C H 0.384607 -0.025470 0.605799 0.084 Uiso 1 1 calc R . . . .
H00D H 0.311362 0.060812 0.552973 0.084 Uiso 1 1 calc R . . . .
C00G C 0.3381(3) 0.5687(5) 0.5107(5) 0.0717(15) Uani 1 1 d . . . . .
H00G H 0.379796 0.631833 0.525514 0.086 Uiso 1 1 calc R . . . .
C00H C 0.3231(3) 0.2097(7) 0.7289(5) 0.0777(16) Uani 1 1 d . . . . .
H00E H 0.318324 0.126633 0.775007 0.117 Uiso 1 1 calc GR . . . .
H00F H 0.274400 0.226320 0.685253 0.117 Uiso 1 1 calc GR . . . .
H00H H 0.335875 0.291818 0.775166 0.117 Uiso 1 1 calc GR . . . .
B00I B 0.4067(3) 0.3154(6) 0.5722(5) 0.0585(14) Uani 1 1 d . . . . .
C00J C 0.2558(3) 0.8079(6) 0.3346(6) 0.0877(19) Uani 1 1 d . . . . .
H00J H 0.292612 0.762131 0.294349 0.105 Uiso 1 1 calc R . . . .
C00K C 0.1785(4) 0.8114(7) 0.4874(6) 0.094(2) Uani 1 1 d . . . . .
H00K H 0.161907 0.769246 0.551241 0.113 Uiso 1 1 calc R . . . .
C00L C 0.1740(4) 1.0083(7) 0.3590(8) 0.107(2) Uani 1 1 d . . . . .
H00L H 0.154673 1.097804 0.336129 0.129 Uiso 1 1 calc R . . . .
C00M C 0.1489(4) 0.9476(7) 0.4517(8) 0.105(2) Uani 1 1 d . . . . .
H00M H 0.112507 0.994841 0.491739 0.126 Uiso 1 1 calc R . . . .
C00N C 0.0991(3) 0.3614(7) 0.4801(7) 0.097(2) Uani 1 1 d . . . . .
H00N H 0.118633 0.328251 0.549834 0.116 Uiso 1 1 calc R . . . .
C00O C 0.2263(4) 0.9424(7) 0.2993(7) 0.098(2) Uani 1 1 d . . . . .
H00O H 0.242580 0.985203 0.235443 0.118 Uiso 1 1 calc R . . . .
C00P C 0.1148(4) 0.5004(7) 0.3174(7) 0.107(2) Uani 1 1 d . . . . .
H00P H 0.145112 0.560622 0.276847 0.129 Uiso 1 1 calc R . . . .
C00Q C -0.0054(4) 0.3755(9) 0.3362(9) 0.135(3) Uani 1 1 d . . . . .
H00Q H -0.055876 0.350835 0.308136 0.162 Uiso 1 1 calc R . . . .
C00R C 0.0242(4) 0.3247(8) 0.4368(9) 0.124(3) Uani 1 1 d . . . . .
H00R H -0.006253 0.264485 0.477107 0.148 Uiso 1 1 calc R . . . .
C00S C 0.0397(5) 0.4638(9) 0.2759(8) 0.132(3) Uani 1 1 d . . . . .
H00S H 0.019538 0.498834 0.207097 0.159 Uiso 1 1 calc R . . . .

loop_
_atom_site_aniso_label
_atom_site_aniso_U_11
_atom_site_aniso_U_22
_atom_site_aniso_U_33
_atom_site_aniso_U_23
_atom_site_aniso_U_13
_atom_site_aniso_U_12
O001 0.072(2) 0.073(2) 0.063(2) 0.001(2) 0.0116(17) 0.010(2)
O002 0.065(2) 0.056(2) 0.095(3) -0.002(2) -0.010(2) 0.0028(18)
N003 0.062(2) 0.053(2) 0.056(2) -0.002(2) -0.0046(19) 0.006(2)
O004 0.069(2) 0.081(3) 0.119(3) -0.031(2) -0.026(2) 0.015(2)
O005 0.095(3) 0.115(3) 0.082(3) -0.036(3) -0.004(2) 0.031(3)
N006 0.066(3) 0.044(2) 0.095(3) 0.004(2) -0.009(2) 0.009(2)
N007 0.061(3) 0.039(2) 0.102(3) 0.004(2) -0.010(2) 0.007(2)
C008 0.060(3) 0.051(3) 0.071(3) -0.001(3) 0.002(3) 0.003(3)
C009 0.065(3) 0.074(4) 0.052(3) -0.011(3) -0.001(3) 0.019(3)
C00A 0.064(3) 0.065(3) 0.074(4) -0.014(3) -0.005(3) 0.017(3)
C00B 0.065(3) 0.064(3) 0.061(3) -0.006(3) -0.006(3) 0.012(3)
C00C 0.051(3) 0.046(3) 0.113(4) 0.008(3) 0.000(3) 0.002(2)
C00D 0.062(3) 0.048(3) 0.117(5) 0.001(3) -0.013(3) 0.004(3)
C00E 0.055(3) 0.050(3) 0.103(4) 0.003(3) 0.000(3) 0.005(3)
C00F 0.083(4) 0.049(3) 0.074(4) -0.010(3) -0.021(3) 0.003(3)
C00G 0.066(3) 0.049(3) 0.099(4) 0.005(3) -0.003(3) 0.002(3)
C00H 0.071(3) 0.095(4) 0.068(3) 0.001(3) 0.010(3) 0.008(3)
B00I 0.059(3) 0.057(3) 0.060(3) 0.007(3) 0.003(3) 0.003(3)
C00J 0.069(4) 0.062(4) 0.132(5) 0.014(4) 0.005(4) 0.002(3)
C00K 0.080(4) 0.075(4) 0.131(6) 0.008(4) 0.017(4) 0.018(4)
C00L 0.090(5) 0.053(4) 0.176(8) 0.022(5) -0.010(5) 0.003(4)
C00M 0.081(4) 0.065(4) 0.170(7) -0.003(5) 0.020(5) 0.024(4)
C00N 0.071(4) 0.070(4) 0.147(6) 0.019(4) -0.001(4) -0.001(3)
C00O 0.090(4) 0.056(4) 0.147(6) 0.020(4) 0.001(4) 0.000(4)
C00P 0.081(4) 0.102(5) 0.132(6) 0.031(5) -0.030(4) -0.018(4)
C00Q 0.069(4) 0.106(6) 0.219(10) 0.018(7) -0.043(6) -0.010(4)
C00R 0.073(4) 0.092(5) 0.201(9) 0.019(6) -0.016(5) -0.012(4)
C00S 0.097(5) 0.123(6) 0.166(8) 0.025(6) -0.055(5) -0.017(5)

loop_
_atom_type_symbol
_atom_type_description
_atom_type_scat_dispersion_real
_atom_type_scat_dispersion_imag
_atom_type_scat_source
C C 0.0181 0.0091 'International Tables Vol C Tables 4.2.6.8 and 6.1.1.4'
H H 0.0000 0.0000 'International Tables Vol C Tables 4.2.6.8 and 6.1.1.4'
B B 0.0090 0.0039 'International Tables Vol C Tables 4.2.6.8 and 6.1.1.4'
N N 0.0311 0.0180 'International Tables Vol C Tables 4.2.6.8 and 6.1.1.4'
O O 0.0492 0.0322 'International Tables Vol C Tables 4.2.6.8 and 6.1.1.4'

loop_
_geom_angle_atom_site_label_1
_geom_angle_atom_site_label_2
_geom_angle_atom_site_label_3
_geom_angle
_geom_angle_site_symmetry_1
_geom_angle_site_symmetry_3
_geom_angle_publ_flag
C009 O001 B00I 111.9(4) . . ?
C00A O002 B00I 111.5(4) . . ?
C00B N003 B00I 101.7(4) . . ?
C00F N003 C00B 112.1(4) . . ?
C00F N003 B00I 102.0(4) . . ?
C00H N003 C00B 110.1(4) . . ?
C00H N003 C00F 112.5(4) . . ?
C00H N003 B00I 117.8(4) . . ?
C008 N006 N007 105.6(4) . . ?
N006 N007 C00D 117.4(4) . . ?
N006 N007 C00E 112.0(4) . . ?
C00E N007 C00D 130.5(4) . . ?
N006 C008 C00G 109.4(4) . . ?
N006 C008 B00I 118.6(4) . . ?
C00G C008 B00I 131.7(5) . . ?
O001 C009 C00F 111.5(5) . . ?
O005 C009 O001 121.7(5) . . ?
O005 C009 C00F 126.8(6) . . ?
O002 C00A C00B 111.4(5) . . ?
O004 C00A O002 123.5(5) . . ?
O004 C00A C00B 125.1(5) . . ?
N003 C00B H00A 110.4 . . ?
N003 C00B H00B 110.4 . . ?
C00A C00B N003 106.4(4) . . ?
C00A C00B H00A 110.4 . . ?
C00A C00B H00B 110.4 . . ?
H00A C00B H00B 108.6 . . ?
C00J C00C C00E 119.2(5) . . ?
C00K C00C C00E 121.5(6) . . ?
C00K C00C C00J 119.2(5) . . ?
C00N C00D N007 118.3(6) . . ?
C00P C00D N007 121.3(6) . . ?
C00P C00D C00N 120.4(6) . . ?
N007 C00E C00C 123.8(4) . . ?
N007 C00E C00G 105.6(4) . . ?
C00G C00E C00C 130.5(5) . . ?
N003 C00F H00C 110.6 . . ?
N003 C00F H00D 110.6 . . ?
C009 C00F N003 105.8(4) . . ?
C009 C00F H00C 110.6 . . ?
C009 C00F H00D 110.6 . . ?
H00C C00F H00D 108.7 . . ?
C008 C00G H00G 126.3 . . ?
C00E C00G C008 107.4(5) . . ?
C00E C00G H00G 126.3 . . ?
N003 C00H H00E 109.5 . . ?
N003 C00H H00F 109.5 . . ?
N003 C00H H00H 109.5 . . ?
H00E C00H H00F 109.5 . . ?
H00E C00H H00H 109.5 . . ?
H00F C00H H00H 109.5 . . ?
O001 B00I N003 100.6(4) . . ?
O001 B00I C008 111.7(4) . . ?
O002 B00I O001 108.8(4) . . ?
O002 B00I N003 103.1(4) . . ?
O002 B00I C008 114.1(5) . . ?
C008 B00I N003 117.3(4) . . ?
C00C C00J H00J 119.6 . . ?
C00C C00J C00O 120.8(6) . . ?
C00O C00J H00J 119.6 . . ?
C00C C00K H00K 120.1 . . ?
C00C C00K C00M 119.8(7) . . ?
C00M C00K H00K 120.1 . . ?
C00M C00L H00L 119.2 . . ?
C00O C00L H00L 119.2 . . ?
C00O C00L C00M 121.6(6) . . ?
C00K C00M H00M 120.3 . . ?
C00L C00M C00K 119.5(6) . . ?
C00L C00M H00M 120.3 . . ?
C00D C00N H00N 120.5 . . ?
C00D C00N C00R 119.1(7) . . ?
C00R C00N H00N 120.5 . . ?
C00J C00O H00O 120.5 . . ?
C00L C00O C00J 119.0(7) . . ?
C00L C00O H00O 120.5 . . ?
C00D C00P H00P 120.1 . . ?
C00D C00P C00S 119.7(7) . . ?
C00S C00P H00P 120.1 . . ?
C00R C00Q H00Q 120.1 . . ?
C00R C00Q C00S 119.8(7) . . ?
C00S C00Q H00Q 120.1 . . ?
C00N C00R H00R 119.6 . . ?
C00Q C00R C00N 120.8(8) . . ?
C00Q C00R H00R 119.6 . . ?
C00P C00S H00S 119.9 . . ?
C00Q C00S C00P 120.2(8) . . ?
C00Q C00S H00S 119.9 . . ?

loop_
_geom_bond_atom_site_label_1
_geom_bond_atom_site_label_2
_geom_bond_distance
_geom_bond_site_symmetry_2
_geom_bond_publ_flag
O001 C009 1.332(6) . ?
O001 B00I 1.481(7) . ?
O002 C00A 1.332(6) . ?
O002 B00I 1.471(7) . ?
N003 C00B 1.509(6) . ?
N003 C00F 1.497(6) . ?
N003 C00H 1.481(6) . ?
N003 B00I 1.617(7) . ?
O004 C00A 1.202(6) . ?
O005 C009 1.193(6) . ?
N006 N007 1.364(5) . ?
N006 C008 1.345(6) . ?
N007 C00D 1.426(6) . ?
N007 C00E 1.367(6) . ?
C008 C00G 1.407(7) . ?
C008 B00I 1.561(7) . ?
C009 C00F 1.458(7) . ?
C00A C00B 1.493(7) . ?
C00B H00A 0.9700 . ?
C00B H00B 0.9700 . ?
C00C C00E 1.474(7) . ?
C00C C00J 1.376(8) . ?
C00C C00K 1.357(8) . ?
C00D C00N 1.380(8) . ?
C00D C00P 1.367(9) . ?
C00E C00G 1.370(7) . ?
C00F H00C 0.9700 . ?
C00F H00D 0.9700 . ?
C00G H00G 0.9300 . ?
C00H H00E 0.9600 . ?
C00H H00F 0.9600 . ?
C00H H00H 0.9600 . ?
C00J H00J 0.9300 . ?
C00J C00O 1.404(8) . ?
C00K H00K 0.9300 . ?
C00K C00M 1.419(9) . ?
C00L H00L 0.9300 . ?
C00L C00M 1.355(9) . ?
C00L C00O 1.343(9) . ?
C00M H00M 0.9300 . ?
C00N H00N 0.9300 . ?
C00N C00R 1.386(9) . ?
C00O H00O 0.9300 . ?
C00P H00P 0.9300 . ?
C00P C00S 1.382(9) . ?
C00Q H00Q 0.9300 . ?
C00Q C00R 1.358(11) . ?
C00Q C00S 1.376(10) . ?
C00R H00R 0.9300 . ?
C00S H00S 0.9300 . ?
